data_7704090
loop_
_publ_author_name
'Terao, Ikumi'
'Horii, Sena'
'Nakazawa, Jun'
'Okamura, Masaya'
'Hikichi, Shiro'

_publ_section_title
;
 Efficient alkane hydroxylation catalysis of nickel(ii) complexes with
 oxazoline donor containing tripodal tetradentate ligands.
;
_journal_issue 18
_journal_name_full 'Dalton transactions (Cambridge, England : 2003)'
_journal_page_first 6108
_journal_page_last 6118
_journal_paper_doi 10.1039/d0dt00733a
_journal_volume 49
_journal_year 2020
_chemical_formula_moiety 'C18 H30 Cl N4 Ni O3, C24 H20 B'
_chemical_formula_sum 'C42 H50 B Cl N4 Ni O3'
_chemical_formula_weight 763.83
_chemical_name_common '[Chloridotris{(4,4-dimethyloxazolin-2-yl)methyl}aminenickel(II)]tetraphenylborate'
_chemical_name_systematic '[Ni(TOAMe2)(Cl)](BPh4)'
_space_group_crystal_system monoclinic
_space_group_IT_number 14
_space_group_name_Hall '-P 2ybc'
_space_group_name_H-M_alt 'P 1 21/c 1'
_atom_sites_solution_hydrogens geom
_audit_creation_method SHELXL-2014/7
_audit_update_record
;
2020-02-13 deposited with the CCDC.	2020-04-15 downloaded from the CCDC.
;
_cell_angle_alpha 90
_cell_angle_beta 102.752(4)
_cell_angle_gamma 90
_cell_formula_units_Z 4
_cell_length_a 14.905(7)
_cell_length_b 24.920(12)
_cell_length_c 10.988(5)
_cell_measurement_reflns_used 9965
_cell_measurement_temperature 113(2)
_cell_measurement_theta_max 27.3599
_cell_measurement_theta_min 1.4008
_cell_volume 3981(3)
_computing_cell_refinement 'CrystalClear (Rigaku Inc., 2007)'
_computing_data_collection 'CrystalClear (Rigaku Inc., 2007)'
_computing_data_reduction 'CrystalClear (Rigaku Inc., 2007), SORTAV (Blessing, 1995)'
_computing_molecular_graphics 'Ortep-3 for Windows (Farrugia, 2012)'
_computing_publication_material 'WinGX publication routines (Farrugia, 2012)'
_computing_structure_refinement 'SHELXL-2014/7 (Sheldrick, 2014)'
_computing_structure_solution 'SIR92 (Altomare et al, 1994)'
_diffrn_ambient_temperature 113(2)
_diffrn_detector_area_resol_mean 28.5714
_diffrn_measured_fraction_theta_full 0.980
_diffrn_measured_fraction_theta_max 0.980
_diffrn_measurement_details
;
scan:
	Number of images: 600
	           Slice: -115.0000 - 65.0000
	     Image width: 0.3000
	        Exp time: 20.0000
	   Rotation axis: Omega
	           Omega: 0.0000
	             Chi: 45.0000
	             Phi: 0.0000
	             XTD: 55.2371
	          2theta: -24.9030
scan:
	Number of images: 600
	           Slice: -115.0000 - 65.0000
	     Image width: 0.3000
	        Exp time: 20.0000
	   Rotation axis: Omega
	           Omega: 0.0000
	             Chi: 45.0000
	             Phi: 90.0000
	             XTD: 55.2371
	          2theta: -24.9030
scan:
	Number of images: 600
	           Slice: -115.0000 - 65.0000
	     Image width: 0.3000
	        Exp time: 20.0000
	   Rotation axis: Omega
	           Omega: 0.0000
	             Chi: 45.0000
	             Phi: 180.0000
	             XTD: 55.2371
	          2theta: -24.9030

;
_diffrn_measurement_device
;
Saturn70 (2x2 bin mode)
;
_diffrn_measurement_device_details
;
AFC10: Fixed Chi 2 circle
;
_diffrn_measurement_method dtprofit.ref
_diffrn_orient_matrix_type d*Trek
_diffrn_orient_matrix_UB_11 -0.0923
_diffrn_orient_matrix_UB_12 0.0133
_diffrn_orient_matrix_UB_13 0.0024
_diffrn_orient_matrix_UB_21 0.0023
_diffrn_orient_matrix_UB_22 0.0088
_diffrn_orient_matrix_UB_23 0.0391
_diffrn_orient_matrix_UB_31 -0.0061
_diffrn_orient_matrix_UB_32 0.0669
_diffrn_orient_matrix_UB_33 -0.0148
_diffrn_radiation_detector CCD
_diffrn_radiation_source 'Rotating Anode'
_diffrn_radiation_type MoK\a
_diffrn_radiation_wavelength 0.71073
_diffrn_reflns_av_R_equivalents 0.0570
_diffrn_reflns_Laue_measured_fraction_full 0.980
_diffrn_reflns_Laue_measured_fraction_max 0.980
_diffrn_reflns_limit_h_max 19
_diffrn_reflns_limit_h_min -19
_diffrn_reflns_limit_k_max 32
_diffrn_reflns_limit_k_min -31
_diffrn_reflns_limit_l_max 13
_diffrn_reflns_limit_l_min -14
_diffrn_reflns_number 9021
_diffrn_reflns_point_group_measured_fraction_full 0.980
_diffrn_reflns_point_group_measured_fraction_max 0.980
_diffrn_reflns_reduction_process 'Lp corrections applied'
_diffrn_reflns_theta_full 27.303
_diffrn_reflns_theta_max 27.303
_diffrn_reflns_theta_min 1.401
_diffrn_source_current 60.0000
_diffrn_source_power 3.0000
_diffrn_source_voltage 50.0000
_exptl_absorpt_coefficient_mu 0.597
_exptl_absorpt_correction_T_max 0.9404
_exptl_absorpt_correction_T_min 0.8331
_exptl_absorpt_correction_type numerical
_exptl_absorpt_process_details
;Numerical (Based on real shape of the crystal) absorption
correction was parformed on CrystalClear (Rigaku Inc., 2008)
with NUMABS (Rigaku, 1999) method.
;
_exptl_crystal_colour Orange
_exptl_crystal_density_diffrn 1.275
_exptl_crystal_description Platelet
_exptl_crystal_F_000 1616
_exptl_crystal_size_max 0.400
_exptl_crystal_size_mid 0.200
_exptl_crystal_size_min 0.100
_refine_diff_density_max 1.645
_refine_diff_density_min -0.709
_refine_diff_density_rms 0.097
_refine_ls_extinction_method none
_refine_ls_goodness_of_fit_ref 1.077
_refine_ls_hydrogen_treatment constr
_refine_ls_matrix_type full
_refine_ls_number_parameters 476
_refine_ls_number_reflns 8791
_refine_ls_number_restraints 0
_refine_ls_restrained_S_all 1.077
_refine_ls_R_factor_all 0.0788
_refine_ls_R_factor_gt 0.0667
_refine_ls_shift/su_max 0.001
_refine_ls_shift/su_mean 0.000
_refine_ls_structure_factor_coef Fsqd
_refine_ls_weighting_details 'w=1/[\s^2^(Fo^2^)+(0.0931P)^2^+4.5187P] where P=(Fo^2^+2Fc^2^)/3'
_refine_ls_weighting_scheme calc
_refine_ls_wR_factor_gt 0.1871
_refine_ls_wR_factor_ref 0.1957
_reflns_Friedel_coverage 0.000
_reflns_number_gt 6909
_reflns_number_total 8791
_reflns_threshold_expression 'I > 2\s(I)'
_cod_data_source_file d0dt00733a2.cif
_cod_data_source_block shelx
_cod_depositor_comments
;
The following automatic conversions were performed:

data item '_exptl_absorpt_correction_type' value 'Numerical' was
changed to 'numerical' in accordance with the
/home/data/users/saulius/crontab/automatic-downloads/rss-feeds/RSC/lib/dictionaries/cif_core.dic
dictionary named 'cif_core.dic' version 2.4.2 last updated on
2011-04-26.

Automatic conversion script
Id: cif_fix_values 7556 2019-12-06 15:28:31Z antanas 

 Adding full bibliography for 7704090--7704094.cif.
;
_cod_original_sg_symbol_H-M 'P 21/c'
_cod_database_code 7704090
_shelx_shelxl_version_number 2014/7
_shelx_space_group_comment
;
The symmetry employed for this shelxl refinement is uniquely defined
by the following loop, which should always be used as a source of
symmetry information in preference to the above space-group names.
They are only intended as comments.
;
_shelx_estimated_absorpt_t_min 0.796
_shelx_estimated_absorpt_t_max 0.943
_diffrn_number_total 9021
_diffrn_reflns_av_sigmai/deti 0.1429

loop_
_space_group_symop_operation_xyz
'x, y, z'
'-x, y+1/2, -z+1/2'
'-x, -y, -z'
'x, -y-1/2, z-1/2'

loop_
_atom_site_label
_atom_site_type_symbol
_atom_site_fract_x
_atom_site_fract_y
_atom_site_fract_z
_atom_site_U_iso_or_equiv
_atom_site_adp_type
_atom_site_occupancy
_atom_site_site_symmetry_order
_atom_site_calc_flag
_atom_site_refinement_flags_posn
_atom_site_refinement_flags_adp
_atom_site_refinement_flags_occupancy
_atom_site_disorder_assembly
_atom_site_disorder_group
Ni1 Ni 0.23201(3) 0.32542(2) 0.14701(4) 0.01597(14) Uani 1 1 d . . . . .
Cl1 Cl 0.23915(6) 0.26891(3) 0.31742(8) 0.0220(2) Uani 1 1 d . . . . .
N4 N 0.22280(19) 0.37550(11) -0.0288(3) 0.0172(6) Uani 1 1 d . . . . .
O3 O 0.23567(19) 0.48960(10) 0.1883(2) 0.0272(6) Uani 1 1 d . . . . .
N3 N 0.2431(2) 0.39985(12) 0.2217(3) 0.0216(6) Uani 1 1 d . . . . .
O1 O 0.45344(17) 0.32076(10) -0.0193(2) 0.0231(6) Uani 1 1 d . . . . .
O2 O -0.01405(18) 0.32705(11) -0.1157(3) 0.0298(6) Uani 1 1 d . . . . .
N2 N 0.0956(2) 0.31747(11) 0.0616(3) 0.0192(6) Uani 1 1 d . . . . .
N1 N 0.35919(19) 0.31149(11) 0.1149(3) 0.0179(6) Uani 1 1 d . . . . .
C27 C 0.0415(3) 0.01962(16) 0.1815(4) 0.0299(9) Uani 1 1 d . . . . .
H27 H 0.0136 0.0453 0.1211 0.036 Uiso 1 1 calc R U . . .
C28 C 0.0021(3) 0.00811(16) 0.2827(4) 0.0311(9) Uani 1 1 d . . . . .
H28 H -0.0527 0.0257 0.2915 0.037 Uiso 1 1 calc R U . . .
C4 C 0.4395(2) 0.27564(13) 0.1691(3) 0.0188(7) Uani 1 1 d . . . . .
C13 C 0.2068(3) 0.43238(14) 0.0048(4) 0.0245(8) Uani 1 1 d . . . . .
H13A H 0.1416 0.4421 -0.0286 0.029 Uiso 1 1 calc R U . . .
H13B H 0.2457 0.4567 -0.0328 0.029 Uiso 1 1 calc R U . . .
C25 C 0.1676(2) -0.04535(13) 0.2566(3) 0.0207(7) Uani 1 1 d . . . . .
C19 C 0.2543(2) -0.09276(13) 0.0896(3) 0.0212(7) Uani 1 1 d . . . . .
C29 C 0.0442(3) -0.02941(15) 0.3703(4) 0.0296(9) Uani 1 1 d . . . . .
H29 H 0.0179 -0.0379 0.4392 0.036 Uiso 1 1 calc R U . . .
C7 C 0.1411(2) 0.35511(15) -0.1220(3) 0.0221(7) Uani 1 1 d . . . . .
H7A H 0.1601 0.3266 -0.1737 0.026 Uiso 1 1 calc R U . . .
H7B H 0.1127 0.3846 -0.1778 0.026 Uiso 1 1 calc R U . . .
C31 C 0.3546(2) -0.03801(14) 0.2805(3) 0.0203(7) Uani 1 1 d . . . . .
C32 C 0.3529(3) 0.01676(14) 0.2477(3) 0.0217(7) Uani 1 1 d . . . . .
H32 H 0.2954 0.0330 0.2127 0.026 Uiso 1 1 calc R U . . .
C23 C 0.3259(3) -0.11289(15) -0.0874(4) 0.0318(9) Uani 1 1 d . . . . .
H23 H 0.3802 -0.1167 -0.1184 0.038 Uiso 1 1 calc R U . . .
C14 C 0.2299(2) 0.43890(14) 0.1445(3) 0.0206(7) Uani 1 1 d . . . . .
C37 C 0.2738(2) -0.13292(14) 0.3230(3) 0.0209(7) Uani 1 1 d . . . . .
C3 C 0.5071(2) 0.28784(15) 0.0837(3) 0.0220(7) Uani 1 1 d . . . . .
H3A H 0.5613 0.3079 0.1300 0.026 Uiso 1 1 calc R U . . .
H3B H 0.5283 0.2542 0.0512 0.026 Uiso 1 1 calc R U . . .
C26 C 0.1226(2) -0.00693(15) 0.1689(4) 0.0244(8) Uani 1 1 d . . . . .
H26 H 0.1479 0.0013 0.0990 0.029 Uiso 1 1 calc R U . . .
C40 C 0.2821(3) -0.22943(16) 0.4687(4) 0.0319(9) Uani 1 1 d . . . . .
H40 H 0.2844 -0.2612 0.5171 0.038 Uiso 1 1 calc R U . . .
C41 C 0.2525(3) -0.23115(15) 0.3389(4) 0.0294(9) Uani 1 1 d . . . . .
H41 H 0.2352 -0.2644 0.2981 0.035 Uiso 1 1 calc R U . . .
C20 C 0.1689(3) -0.10506(14) 0.0075(4) 0.0252(8) Uani 1 1 d . . . . .
H20 H 0.1143 -0.1033 0.0385 0.030 Uiso 1 1 calc R U . . .
C24 C 0.3323(3) -0.09729(14) 0.0373(4) 0.0254(8) Uani 1 1 d . . . . .
H24 H 0.3912 -0.0895 0.0880 0.030 Uiso 1 1 calc R U . . .
C42 C 0.2485(2) -0.18374(14) 0.2686(4) 0.0231(8) Uani 1 1 d . . . . .
H42 H 0.2277 -0.1859 0.1806 0.028 Uiso 1 1 calc R U . . .
C38 C 0.3040(3) -0.13302(16) 0.4542(4) 0.0269(8) Uani 1 1 d . . . . .
H38 H 0.3222 -0.1000 0.4956 0.032 Uiso 1 1 calc R U . . .
C21 C 0.1619(3) -0.11960(14) -0.1166(4) 0.0291(9) Uani 1 1 d . . . . .
H21 H 0.1033 -0.1274 -0.1681 0.035 Uiso 1 1 calc R U . . .
C5 C 0.4812(3) 0.29122(16) 0.3044(3) 0.0273(8) Uani 1 1 d . . . . .
H5A H 0.4973 0.3294 0.3084 0.041 Uiso 1 1 calc R U . . .
H5B H 0.5366 0.2698 0.3357 0.041 Uiso 1 1 calc R U . . .
H5C H 0.4363 0.2845 0.3557 0.041 Uiso 1 1 calc R U . . .
C2 C 0.3749(2) 0.33167(13) 0.0146(3) 0.0184(7) Uani 1 1 d . . . . .
C33 C 0.4335(3) 0.04845(15) 0.2649(4) 0.0272(8) Uani 1 1 d . . . . .
H33 H 0.4291 0.0852 0.2410 0.033 Uiso 1 1 calc R U . . .
C6 C 0.4076(3) 0.21687(14) 0.1573(4) 0.0264(8) Uani 1 1 d . . . . .
H6A H 0.3639 0.2107 0.2106 0.040 Uiso 1 1 calc R U . . .
H6B H 0.4610 0.1932 0.1835 0.040 Uiso 1 1 calc R U . . .
H6C H 0.3778 0.2092 0.0703 0.040 Uiso 1 1 calc R U . . .
C30 C 0.1256(2) -0.05484(14) 0.3571(4) 0.0236(8) Uani 1 1 d . . . . .
H30 H 0.1538 -0.0797 0.4194 0.028 Uiso 1 1 calc R U . . .
C10 C 0.0123(2) 0.29017(16) 0.0911(4) 0.0266(8) Uani 1 1 d . . . . .
C22 C 0.2405(3) -0.12284(15) -0.1658(4) 0.0325(9) Uani 1 1 d . . . . .
H22 H 0.2358 -0.1317 -0.2510 0.039 Uiso 1 1 calc R U . . .
C8 C 0.0733(2) 0.33321(14) -0.0523(3) 0.0207(7) Uani 1 1 d . . . . .
C16 C 0.2633(3) 0.42279(15) 0.3520(3) 0.0279(8) Uani 1 1 d . . . . .
C1 C 0.3101(2) 0.36866(14) -0.0725(3) 0.0212(7) Uani 1 1 d . . . . .
H1A H 0.3397 0.4041 -0.0753 0.025 Uiso 1 1 calc R U . . .
H1B H 0.2963 0.3535 -0.1578 0.025 Uiso 1 1 calc R U . . .
B1 B 0.2627(3) -0.07717(16) 0.2394(4) 0.0193(8) Uani 1 1 d . . . . .
C15 C 0.2594(3) 0.48424(16) 0.3260(4) 0.0381(11) Uani 1 1 d . . . . .
H15A H 0.2119 0.5015 0.3633 0.046 Uiso 1 1 calc R U . . .
H15B H 0.3196 0.5012 0.3612 0.046 Uiso 1 1 calc R U . . .
C34 C 0.5183(3) 0.02632(17) 0.3162(4) 0.0315(9) Uani 1 1 d . . . . .
H34 H 0.5727 0.0474 0.3274 0.038 Uiso 1 1 calc R U . . .
C11 C -0.0038(3) 0.3093(2) 0.2170(4) 0.0389(10) Uani 1 1 d . . . . .
H11A H 0.0493 0.2997 0.2833 0.058 Uiso 1 1 calc R U . . .
H11B H -0.0592 0.2922 0.2331 0.058 Uiso 1 1 calc R U . . .
H11C H -0.0118 0.3484 0.2151 0.058 Uiso 1 1 calc R U . . .
C12 C 0.0282(3) 0.22927(16) 0.0887(4) 0.0349(10) Uani 1 1 d . . . . .
H12A H 0.0369 0.2187 0.0062 0.052 Uiso 1 1 calc R U . . .
H12B H -0.0253 0.2105 0.1062 0.052 Uiso 1 1 calc R U . . .
H12C H 0.0831 0.2198 0.1522 0.052 Uiso 1 1 calc R U . . .
C39 C 0.3083(3) -0.18006(17) 0.5258(4) 0.0305(9) Uani 1 1 d . . . . .
H39 H 0.3291 -0.1783 0.6139 0.037 Uiso 1 1 calc R U . . .
C35 C 0.5227(3) -0.02769(18) 0.3513(4) 0.0378(10) Uani 1 1 d . . . . .
H35 H 0.5805 -0.0436 0.3869 0.045 Uiso 1 1 calc R U . . .
C17 C 0.1900(4) 0.40455(19) 0.4191(5) 0.0462(12) Uani 1 1 d . . . . .
H17A H 0.1294 0.4161 0.3719 0.069 Uiso 1 1 calc R U . . .
H17B H 0.2019 0.4205 0.5027 0.069 Uiso 1 1 calc R U . . .
H17C H 0.1912 0.3653 0.4261 0.069 Uiso 1 1 calc R U . . .
C18 C 0.3602(3) 0.40578(17) 0.4198(4) 0.0378(10) Uani 1 1 d . . . . .
H18A H 0.3622 0.3667 0.4301 0.057 Uiso 1 1 calc R U . . .
H18B H 0.3758 0.4230 0.5019 0.057 Uiso 1 1 calc R U . . .
H18C H 0.4045 0.4167 0.3707 0.057 Uiso 1 1 calc R U . . .
C36 C 0.4428(3) -0.05817(16) 0.3341(4) 0.0318(9) Uani 1 1 d . . . . .
H36 H 0.4480 -0.0946 0.3600 0.038 Uiso 1 1 calc R U . . .
C9 C -0.0646(3) 0.30810(19) -0.0220(4) 0.0349(10) Uani 1 1 d . . . . .
H9A H -0.1054 0.2776 -0.0549 0.042 Uiso 1 1 calc R U . . .
H9B H -0.1021 0.3373 0.0023 0.042 Uiso 1 1 calc R U . . .

loop_
_atom_site_aniso_label
_atom_site_aniso_U_11
_atom_site_aniso_U_22
_atom_site_aniso_U_33
_atom_site_aniso_U_23
_atom_site_aniso_U_13
_atom_site_aniso_U_12
Ni1 0.0189(2) 0.0133(2) 0.0158(3) 0.00097(16) 0.00403(18) 0.00085(15)
Cl1 0.0256(4) 0.0206(4) 0.0202(4) 0.0055(3) 0.0057(3) 0.0004(3)
N4 0.0213(14) 0.0161(14) 0.0144(14) 0.0017(11) 0.0046(11) 0.0020(11)
O3 0.0413(16) 0.0128(12) 0.0269(15) -0.0025(10) 0.0065(12) 0.0029(11)
N3 0.0289(16) 0.0173(14) 0.0177(15) -0.0045(12) 0.0033(12) 0.0024(12)
O1 0.0228(13) 0.0253(13) 0.0229(14) 0.0038(10) 0.0090(11) 0.0033(10)
O2 0.0200(13) 0.0379(16) 0.0271(15) 0.0055(12) -0.0042(11) -0.0009(11)
N2 0.0194(14) 0.0185(14) 0.0193(15) 0.0022(12) 0.0032(12) 0.0006(11)
N1 0.0187(14) 0.0158(13) 0.0197(15) 0.0009(12) 0.0054(12) 0.0005(11)
C27 0.0279(19) 0.025(2) 0.033(2) -0.0028(17) -0.0014(17) 0.0061(15)
C28 0.0212(18) 0.0257(19) 0.045(3) -0.0115(18) 0.0051(17) 0.0016(15)
C4 0.0199(16) 0.0176(16) 0.0193(18) 0.0014(13) 0.0053(14) 0.0014(13)
C13 0.0323(19) 0.0147(17) 0.027(2) 0.0044(14) 0.0064(16) 0.0045(14)
C25 0.0242(17) 0.0140(16) 0.0221(19) -0.0055(14) 0.0013(14) -0.0019(13)
C19 0.0290(18) 0.0116(15) 0.0230(19) -0.0004(13) 0.0056(15) 0.0013(13)
C29 0.0265(19) 0.0240(19) 0.042(2) -0.0073(17) 0.0142(18) -0.0035(15)
C7 0.0238(17) 0.0226(18) 0.0180(18) 0.0008(14) 0.0008(14) 0.0001(14)
C31 0.0239(17) 0.0181(16) 0.0198(18) -0.0009(14) 0.0067(14) -0.0002(13)
C32 0.0254(17) 0.0197(17) 0.0205(18) -0.0005(14) 0.0060(15) 0.0000(14)
C23 0.047(2) 0.0230(19) 0.031(2) 0.0020(16) 0.0206(19) 0.0087(17)
C14 0.0236(17) 0.0146(16) 0.0233(19) -0.0046(14) 0.0047(15) 0.0014(13)
C37 0.0188(16) 0.0197(17) 0.0247(19) 0.0014(14) 0.0056(14) 0.0012(13)
C3 0.0211(17) 0.0231(18) 0.0218(19) 0.0013(15) 0.0049(14) 0.0010(14)
C26 0.0251(18) 0.0237(18) 0.0231(19) -0.0015(15) 0.0029(15) 0.0030(14)
C40 0.0253(19) 0.029(2) 0.046(3) 0.0188(19) 0.0166(18) 0.0059(15)
C41 0.0245(18) 0.0194(18) 0.045(3) 0.0068(17) 0.0087(17) 0.0002(14)
C20 0.0310(19) 0.0201(18) 0.025(2) -0.0046(15) 0.0073(16) -0.0033(14)
C24 0.034(2) 0.0187(17) 0.024(2) 0.0027(15) 0.0090(16) 0.0060(15)
C42 0.0232(17) 0.0199(17) 0.027(2) 0.0022(15) 0.0067(15) -0.0004(13)
C38 0.0304(19) 0.0251(19) 0.027(2) 0.0036(16) 0.0102(16) 0.0041(15)
C21 0.044(2) 0.0171(18) 0.023(2) -0.0002(15) 0.0008(17) -0.0023(16)
C5 0.0238(18) 0.033(2) 0.024(2) 0.0009(16) 0.0015(15) 0.0015(15)
C2 0.0176(16) 0.0166(16) 0.0217(18) -0.0019(13) 0.0060(14) -0.0008(12)
C33 0.037(2) 0.0195(18) 0.027(2) -0.0013(15) 0.0108(17) -0.0061(15)
C6 0.0267(18) 0.0190(18) 0.034(2) 0.0007(16) 0.0070(16) 0.0037(14)
C30 0.0272(18) 0.0169(17) 0.029(2) -0.0023(15) 0.0105(16) 0.0003(14)
C10 0.0203(17) 0.030(2) 0.030(2) 0.0041(17) 0.0054(15) -0.0042(15)
C22 0.060(3) 0.0176(18) 0.022(2) -0.0010(15) 0.0144(19) 0.0037(18)
C8 0.0196(16) 0.0178(16) 0.0221(19) -0.0004(14) -0.0013(14) 0.0021(13)
C16 0.045(2) 0.0192(18) 0.0182(19) -0.0054(14) 0.0049(17) 0.0015(16)
C1 0.0251(17) 0.0200(17) 0.0198(18) 0.0034(14) 0.0079(14) -0.0005(13)
B1 0.0218(18) 0.0171(18) 0.019(2) -0.0002(15) 0.0040(16) 0.0000(14)
C15 0.059(3) 0.021(2) 0.028(2) -0.0060(17) -0.005(2) 0.0080(18)
C34 0.031(2) 0.033(2) 0.031(2) -0.0041(17) 0.0079(17) -0.0131(16)
C11 0.025(2) 0.060(3) 0.034(2) 0.007(2) 0.0123(18) -0.0008(19)
C12 0.038(2) 0.029(2) 0.033(2) 0.0065(18) -0.0019(18) -0.0113(17)
C39 0.030(2) 0.039(2) 0.026(2) 0.0102(17) 0.0132(17) 0.0123(17)
C35 0.025(2) 0.041(2) 0.043(3) 0.009(2) -0.0024(18) -0.0036(17)
C17 0.068(3) 0.037(3) 0.040(3) -0.013(2) 0.026(3) -0.001(2)
C18 0.054(3) 0.028(2) 0.024(2) -0.0063(17) -0.006(2) 0.0079(19)
C36 0.0267(19) 0.0232(19) 0.043(3) 0.0081(17) 0.0017(18) 0.0009(15)
C9 0.0213(19) 0.045(2) 0.036(2) 0.008(2) 0.0021(17) -0.0024(17)

loop_
_atom_type_symbol
_atom_type_description
_atom_type_scat_dispersion_real
_atom_type_scat_dispersion_imag
_atom_type_scat_source
C C 0.0033 0.0016 'International Tables Vol C Tables 4.2.6.8 and 6.1.1.4'
H H 0.0000 0.0000 'International Tables Vol C Tables 4.2.6.8 and 6.1.1.4'
B B 0.0013 0.0007 'International Tables Vol C Tables 4.2.6.8 and 6.1.1.4'
Cl Cl 0.1484 0.1585 'International Tables Vol C Tables 4.2.6.8 and 6.1.1.4'
N N 0.0061 0.0033 'International Tables Vol C Tables 4.2.6.8 and 6.1.1.4'
Ni Ni 0.3393 1.1124 'International Tables Vol C Tables 4.2.6.8 and 6.1.1.4'
O O 0.0106 0.0060 'International Tables Vol C Tables 4.2.6.8 and 6.1.1.4'

loop_
_geom_angle_atom_site_label_1
_geom_angle_atom_site_label_2
_geom_angle_atom_site_label_3
_geom_angle
_geom_angle_site_symmetry_1
_geom_angle_site_symmetry_3
_geom_angle_publ_flag
N3 Ni1 N1 103.39(12) . . ?
N3 Ni1 N2 104.96(12) . . ?
N1 Ni1 N2 140.50(12) . . ?
N3 Ni1 N4 79.97(12) . . ?
N1 Ni1 N4 80.23(11) . . ?
N2 Ni1 N4 78.28(11) . . ?
N3 Ni1 Cl1 104.10(10) . . ?
N1 Ni1 Cl1 99.07(9) . . ?
N2 Ni1 Cl1 100.05(9) . . ?
N4 Ni1 Cl1 175.91(8) . . ?
C1 N4 C7 112.2(3) . . ?
C1 N4 C13 112.7(3) . . ?
C7 N4 C13 109.9(3) . . ?
C1 N4 Ni1 108.4(2) . . ?
C7 N4 Ni1 106.4(2) . . ?
C13 N4 Ni1 107.0(2) . . ?
C14 O3 C15 105.2(3) . . ?
C14 N3 C16 108.1(3) . . ?
C14 N3 Ni1 116.3(2) . . ?
C16 N3 Ni1 135.6(2) . . ?
C2 O1 C3 105.0(3) . . ?
C8 O2 C9 105.0(3) . . ?
C8 N2 C10 107.3(3) . . ?
C8 N2 Ni1 115.7(2) . . ?
C10 N2 Ni1 136.3(2) . . ?
C2 N1 C4 107.0(3) . . ?
C2 N1 Ni1 116.0(2) . . ?
C4 N1 Ni1 136.2(2) . . ?
C28 C27 C26 120.1(4) . . ?
C28 C27 H27 120.0 . . ?
C26 C27 H27 120.0 . . ?
C29 C28 C27 119.0(4) . . ?
C29 C28 H28 120.5 . . ?
C27 C28 H28 120.5 . . ?
N1 C4 C5 110.5(3) . . ?
N1 C4 C6 109.2(3) . . ?
C5 C4 C6 112.1(3) . . ?
N1 C4 C3 102.1(3) . . ?
C5 C4 C3 111.0(3) . . ?
C6 C4 C3 111.4(3) . . ?
N4 C13 C14 109.9(3) . . ?
N4 C13 H13A 109.7 . . ?
C14 C13 H13A 109.7 . . ?
N4 C13 H13B 109.7 . . ?
C14 C13 H13B 109.7 . . ?
H13A C13 H13B 108.2 . . ?
C30 C25 C26 114.9(3) . . ?
C30 C25 B1 123.1(3) . . ?
C26 C25 B1 122.0(3) . . ?
C24 C19 C20 115.3(3) . . ?
C24 C19 B1 122.1(3) . . ?
C20 C19 B1 122.5(3) . . ?
C28 C29 C30 120.0(4) . . ?
C28 C29 H29 120.0 . . ?
C30 C29 H29 120.0 . . ?
N4 C7 C8 108.2(3) . . ?
N4 C7 H7A 110.1 . . ?
C8 C7 H7A 110.1 . . ?
N4 C7 H7B 110.1 . . ?
C8 C7 H7B 110.1 . . ?
H7A C7 H7B 108.4 . . ?
C36 C31 C32 114.5(3) . . ?
C36 C31 B1 122.8(3) . . ?
C32 C31 B1 122.1(3) . . ?
C31 C32 C33 122.7(3) . . ?
C31 C32 H32 118.7 . . ?
C33 C32 H32 118.7 . . ?
C22 C23 C24 120.5(4) . . ?
C22 C23 H23 119.7 . . ?
C24 C23 H23 119.7 . . ?
N3 C14 O3 119.2(3) . . ?
N3 C14 C13 124.2(3) . . ?
O3 C14 C13 116.6(3) . . ?
C38 C37 C42 115.1(3) . . ?
C38 C37 B1 122.6(3) . . ?
C42 C37 B1 122.2(3) . . ?
O1 C3 C4 104.9(3) . . ?
O1 C3 H3A 110.8 . . ?
C4 C3 H3A 110.8 . . ?
O1 C3 H3B 110.8 . . ?
C4 C3 H3B 110.8 . . ?
H3A C3 H3B 108.8 . . ?
C27 C26 C25 122.5(4) . . ?
C27 C26 H26 118.8 . . ?
C25 C26 H26 118.8 . . ?
C39 C40 C41 118.6(4) . . ?
C39 C40 H40 120.7 . . ?
C41 C40 H40 120.7 . . ?
C40 C41 C42 120.0(4) . . ?
C40 C41 H41 120.0 . . ?
C42 C41 H41 120.0 . . ?
C21 C20 C19 122.7(4) . . ?
C21 C20 H20 118.6 . . ?
C19 C20 H20 118.6 . . ?
C23 C24 C19 122.2(4) . . ?
C23 C24 H24 118.9 . . ?
C19 C24 H24 118.9 . . ?
C41 C42 C37 123.0(4) . . ?
C41 C42 H42 118.5 . . ?
C37 C42 H42 118.5 . . ?
C39 C38 C37 122.5(4) . . ?
C39 C38 H38 118.7 . . ?
C37 C38 H38 118.7 . . ?
C20 C21 C22 120.4(4) . . ?
C20 C21 H21 119.8 . . ?
C22 C21 H21 119.8 . . ?
C4 C5 H5A 109.5 . . ?
C4 C5 H5B 109.5 . . ?
H5A C5 H5B 109.5 . . ?
C4 C5 H5C 109.5 . . ?
H5A C5 H5C 109.5 . . ?
H5B C5 H5C 109.5 . . ?
N1 C2 O1 120.0(3) . . ?
N1 C2 C1 124.8(3) . . ?
O1 C2 C1 115.2(3) . . ?
C34 C33 C32 120.4(4) . . ?
C34 C33 H33 119.8 . . ?
C32 C33 H33 119.8 . . ?
C4 C6 H6A 109.5 . . ?
C4 C6 H6B 109.5 . . ?
H6A C6 H6B 109.5 . . ?
C4 C6 H6C 109.5 . . ?
H6A C6 H6C 109.5 . . ?
H6B C6 H6C 109.5 . . ?
C25 C30 C29 123.4(4) . . ?
C25 C30 H30 118.3 . . ?
C29 C30 H30 118.3 . . ?
N2 C10 C11 110.7(3) . . ?
N2 C10 C12 107.7(3) . . ?
C11 C10 C12 112.2(4) . . ?
N2 C10 C9 101.2(3) . . ?
C11 C10 C9 113.4(3) . . ?
C12 C10 C9 111.0(3) . . ?
C23 C22 C21 118.7(4) . . ?
C23 C22 H22 120.6 . . ?
C21 C22 H22 120.6 . . ?
N2 C8 O2 119.0(3) . . ?
N2 C8 C7 123.4(3) . . ?
O2 C8 C7 117.5(3) . . ?
N3 C16 C17 109.4(3) . . ?
N3 C16 C18 109.0(3) . . ?
C17 C16 C18 112.6(4) . . ?
N3 C16 C15 101.9(3) . . ?
C17 C16 C15 112.5(4) . . ?
C18 C16 C15 110.8(3) . . ?
N4 C1 C2 110.3(3) . . ?
N4 C1 H1A 109.6 . . ?
C2 C1 H1A 109.6 . . ?
N4 C1 H1B 109.6 . . ?
C2 C1 H1B 109.6 . . ?
H1A C1 H1B 108.1 . . ?
C37 B1 C31 111.5(3) . . ?
C37 B1 C19 109.2(3) . . ?
C31 B1 C19 106.4(3) . . ?
C37 B1 C25 108.6(3) . . ?
C31 B1 C25 111.1(3) . . ?
C19 B1 C25 110.0(3) . . ?
O3 C15 C16 105.5(3) . . ?
O3 C15 H15A 110.6 . . ?
C16 C15 H15A 110.6 . . ?
O3 C15 H15B 110.6 . . ?
C16 C15 H15B 110.6 . . ?
H15A C15 H15B 108.8 . . ?
C33 C34 C35 118.7(4) . . ?
C33 C34 H34 120.7 . . ?
C35 C34 H34 120.7 . . ?
C10 C11 H11A 109.5 . . ?
C10 C11 H11B 109.5 . . ?
H11A C11 H11B 109.5 . . ?
C10 C11 H11C 109.5 . . ?
H11A C11 H11C 109.5 . . ?
H11B C11 H11C 109.5 . . ?
C10 C12 H12A 109.5 . . ?
C10 C12 H12B 109.5 . . ?
H12A C12 H12B 109.5 . . ?
C10 C12 H12C 109.5 . . ?
H12A C12 H12C 109.5 . . ?
H12B C12 H12C 109.5 . . ?
C40 C39 C38 120.6(4) . . ?
C40 C39 H39 119.7 . . ?
C38 C39 H39 119.7 . . ?
C36 C35 C34 120.2(4) . . ?
C36 C35 H35 119.9 . . ?
C34 C35 H35 119.9 . . ?
C16 C17 H17A 109.5 . . ?
C16 C17 H17B 109.5 . . ?
H17A C17 H17B 109.5 . . ?
C16 C17 H17C 109.5 . . ?
H17A C17 H17C 109.5 . . ?
H17B C17 H17C 109.5 . . ?
C16 C18 H18A 109.5 . . ?
C16 C18 H18B 109.5 . . ?
H18A C18 H18B 109.5 . . ?
C16 C18 H18C 109.5 . . ?
H18A C18 H18C 109.5 . . ?
H18B C18 H18C 109.5 . . ?
C35 C36 C31 123.7(4) . . ?
C35 C36 H36 118.2 . . ?
C31 C36 H36 118.2 . . ?
O2 C9 C10 104.4(3) . . ?
O2 C9 H9A 110.9 . . ?
C10 C9 H9A 110.9 . . ?
O2 C9 H9B 110.9 . . ?
C10 C9 H9B 110.9 . . ?
H9A C9 H9B 108.9 . . ?

loop_
_geom_bond_atom_site_label_1
_geom_bond_atom_site_label_2
_geom_bond_distance
_geom_bond_site_symmetry_2
_geom_bond_publ_flag
Ni1 N3 2.020(3) . ?
Ni1 N1 2.033(3) . ?
Ni1 N2 2.052(3) . ?
Ni1 N4 2.279(3) . ?
Ni1 Cl1 2.3264(12) . ?
N4 C1 1.492(4) . ?
N4 C7 1.497(4) . ?
N4 C13 1.497(4) . ?
O3 C14 1.348(4) . ?
O3 C15 1.481(5) . ?
N3 C14 1.277(5) . ?
N3 C16 1.509(5) . ?
O1 C2 1.331(4) . ?
O1 C3 1.481(4) . ?
O2 C8 1.343(4) . ?
O2 C9 1.481(5) . ?
N2 C8 1.284(5) . ?
N2 C10 1.513(4) . ?
N1 C2 1.280(5) . ?
N1 C4 1.507(4) . ?
C27 C28 1.397(6) . ?
C27 C26 1.411(5) . ?
C27 H27 0.9500 . ?
C28 C29 1.388(6) . ?
C28 H28 0.9500 . ?
C4 C5 1.529(5) . ?
C4 C6 1.536(5) . ?
C4 C3 1.551(5) . ?
C13 C14 1.505(5) . ?
C13 H13A 0.9900 . ?
C13 H13B 0.9900 . ?
C25 C30 1.404(5) . ?
C25 C26 1.418(5) . ?
C25 B1 1.670(5) . ?
C19 C24 1.411(5) . ?
C19 C20 1.422(5) . ?
C19 B1 1.669(5) . ?
C29 C30 1.405(5) . ?
C29 H29 0.9500 . ?
C7 C8 1.499(5) . ?
C7 H7A 0.9900 . ?
C7 H7B 0.9900 . ?
C31 C36 1.410(5) . ?
C31 C32 1.411(5) . ?
C31 B1 1.662(5) . ?
C32 C33 1.414(5) . ?
C32 H32 0.9500 . ?
C23 C22 1.393(6) . ?
C23 C24 1.407(6) . ?
C23 H23 0.9500 . ?
C37 C38 1.412(5) . ?
C37 C42 1.416(5) . ?
C37 B1 1.654(5) . ?
C3 H3A 0.9900 . ?
C3 H3B 0.9900 . ?
C26 H26 0.9500 . ?
C40 C39 1.397(6) . ?
C40 C41 1.398(6) . ?
C40 H40 0.9500 . ?
C41 C42 1.405(5) . ?
C41 H41 0.9500 . ?
C20 C21 1.392(5) . ?
C20 H20 0.9500 . ?
C24 H24 0.9500 . ?
C42 H42 0.9500 . ?
C38 C39 1.406(5) . ?
C38 H38 0.9500 . ?
C21 C22 1.397(6) . ?
C21 H21 0.9500 . ?
C5 H5A 0.9800 . ?
C5 H5B 0.9800 . ?
C5 H5C 0.9800 . ?
C2 C1 1.514(5) . ?
C33 C34 1.381(6) . ?
C33 H33 0.9500 . ?
C6 H6A 0.9800 . ?
C6 H6B 0.9800 . ?
C6 H6C 0.9800 . ?
C30 H30 0.9500 . ?
C10 C11 1.532(6) . ?
C10 C12 1.537(6) . ?
C10 C9 1.558(6) . ?
C22 H22 0.9500 . ?
C16 C17 1.517(6) . ?
C16 C18 1.531(6) . ?
C16 C15 1.557(6) . ?
C1 H1A 0.9900 . ?
C1 H1B 0.9900 . ?
C15 H15A 0.9900 . ?
C15 H15B 0.9900 . ?
C34 C35 1.398(6) . ?
C34 H34 0.9500 . ?
C11 H11A 0.9800 . ?
C11 H11B 0.9800 . ?
C11 H11C 0.9800 . ?
C12 H12A 0.9800 . ?
C12 H12B 0.9800 . ?
C12 H12C 0.9800 . ?
C39 H39 0.9500 . ?
C35 C36 1.390(6) . ?
C35 H35 0.9500 . ?
C17 H17A 0.9800 . ?
C17 H17B 0.9800 . ?
C17 H17C 0.9800 . ?
C18 H18A 0.9800 . ?
C18 H18B 0.9800 . ?
C18 H18C 0.9800 . ?
C36 H36 0.9500 . ?
C9 H9A 0.9900 . ?
C9 H9B 0.9900 . ?

loop_
_geom_torsion_atom_site_label_1
_geom_torsion_atom_site_label_2
_geom_torsion_atom_site_label_3
_geom_torsion_atom_site_label_4
_geom_torsion
_geom_torsion_site_symmetry_1
_geom_torsion_site_symmetry_2
_geom_torsion_site_symmetry_3
_geom_torsion_site_symmetry_4
_geom_torsion_publ_flag
C26 C27 C28 C29 0.4(6) . . . . ?
C2 N1 C4 C5 125.7(3) . . . . ?
Ni1 N1 C4 C5 -65.3(4) . . . . ?
C2 N1 C4 C6 -110.6(3) . . . . ?
Ni1 N1 C4 C6 58.4(4) . . . . ?
C2 N1 C4 C3 7.5(3) . . . . ?
Ni1 N1 C4 C3 176.5(3) . . . . ?
C1 N4 C13 C14 -102.6(3) . . . . ?
C7 N4 C13 C14 131.5(3) . . . . ?
Ni1 N4 C13 C14 16.5(3) . . . . ?
C27 C28 C29 C30 0.6(6) . . . . ?
C1 N4 C7 C8 147.1(3) . . . . ?
C13 N4 C7 C8 -86.8(3) . . . . ?
Ni1 N4 C7 C8 28.7(3) . . . . ?
C36 C31 C32 C33 1.3(5) . . . . ?
B1 C31 C32 C33 -169.9(3) . . . . ?
C16 N3 C14 O3 0.0(4) . . . . ?
Ni1 N3 C14 O3 179.6(2) . . . . ?
C16 N3 C14 C13 -179.3(3) . . . . ?
Ni1 N3 C14 C13 0.3(5) . . . . ?
C15 O3 C14 N3 1.0(4) . . . . ?
C15 O3 C14 C13 -179.6(3) . . . . ?
N4 C13 C14 N3 -12.9(5) . . . . ?
N4 C13 C14 O3 167.8(3) . . . . ?
C2 O1 C3 C4 8.1(3) . . . . ?
N1 C4 C3 O1 -9.3(3) . . . . ?
C5 C4 C3 O1 -127.2(3) . . . . ?
C6 C4 C3 O1 107.1(3) . . . . ?
C28 C27 C26 C25 -0.5(6) . . . . ?
C30 C25 C26 C27 -0.2(5) . . . . ?
B1 C25 C26 C27 179.0(3) . . . . ?
C39 C40 C41 C42 -0.8(6) . . . . ?
C24 C19 C20 C21 -1.2(5) . . . . ?
B1 C19 C20 C21 -178.1(3) . . . . ?
C22 C23 C24 C19 2.1(6) . . . . ?
C20 C19 C24 C23 0.0(5) . . . . ?
B1 C19 C24 C23 176.9(3) . . . . ?
C40 C41 C42 C37 0.4(6) . . . . ?
C38 C37 C42 C41 0.1(5) . . . . ?
B1 C37 C42 C41 -176.3(3) . . . . ?
C42 C37 C38 C39 -0.3(5) . . . . ?
B1 C37 C38 C39 176.1(3) . . . . ?
C19 C20 C21 C22 0.2(6) . . . . ?
C4 N1 C2 O1 -2.7(4) . . . . ?
Ni1 N1 C2 O1 -174.3(2) . . . . ?
C4 N1 C2 C1 177.7(3) . . . . ?
Ni1 N1 C2 C1 6.1(4) . . . . ?
C3 O1 C2 N1 -3.7(4) . . . . ?
C3 O1 C2 C1 175.9(3) . . . . ?
C31 C32 C33 C34 -0.4(6) . . . . ?
C26 C25 C30 C29 1.2(5) . . . . ?
B1 C25 C30 C29 -178.1(3) . . . . ?
C28 C29 C30 C25 -1.4(6) . . . . ?
C8 N2 C10 C11 -134.1(3) . . . . ?
Ni1 N2 C10 C11 56.0(5) . . . . ?
C8 N2 C10 C12 102.9(3) . . . . ?
Ni1 N2 C10 C12 -67.0(4) . . . . ?
C8 N2 C10 C9 -13.7(4) . . . . ?
Ni1 N2 C10 C9 176.4(3) . . . . ?
C24 C23 C22 C21 -3.1(6) . . . . ?
C20 C21 C22 C23 2.0(6) . . . . ?
C10 N2 C8 O2 4.9(4) . . . . ?
Ni1 N2 C8 O2 177.2(2) . . . . ?
C10 N2 C8 C7 -171.0(3) . . . . ?
Ni1 N2 C8 C7 1.2(4) . . . . ?
C9 O2 C8 N2 7.0(4) . . . . ?
C9 O2 C8 C7 -176.9(3) . . . . ?
N4 C7 C8 N2 -22.6(5) . . . . ?
N4 C7 C8 O2 161.5(3) . . . . ?
C14 N3 C16 C17 118.4(4) . . . . ?
Ni1 N3 C16 C17 -61.1(5) . . . . ?
C14 N3 C16 C18 -118.1(4) . . . . ?
Ni1 N3 C16 C18 62.4(5) . . . . ?
C14 N3 C16 C15 -0.9(4) . . . . ?
Ni1 N3 C16 C15 179.6(3) . . . . ?
C7 N4 C1 C2 -117.8(3) . . . . ?
C13 N4 C1 C2 117.6(3) . . . . ?
Ni1 N4 C1 C2 -0.6(3) . . . . ?
N1 C2 C1 N4 -3.5(5) . . . . ?
O1 C2 C1 N4 176.9(3) . . . . ?
C38 C37 B1 C31 47.2(4) . . . . ?
C42 C37 B1 C31 -136.6(3) . . . . ?
C38 C37 B1 C19 164.5(3) . . . . ?
C42 C37 B1 C19 -19.3(4) . . . . ?
C38 C37 B1 C25 -75.5(4) . . . . ?
C42 C37 B1 C25 100.7(4) . . . . ?
C36 C31 B1 C37 26.4(5) . . . . ?
C32 C31 B1 C37 -163.1(3) . . . . ?
C36 C31 B1 C19 -92.5(4) . . . . ?
C32 C31 B1 C19 77.9(4) . . . . ?
C36 C31 B1 C25 147.8(4) . . . . ?
C32 C31 B1 C25 -41.8(4) . . . . ?
C24 C19 B1 C37 -89.5(4) . . . . ?
C20 C19 B1 C37 87.2(4) . . . . ?
C24 C19 B1 C31 30.9(4) . . . . ?
C20 C19 B1 C31 -152.3(3) . . . . ?
C24 C19 B1 C25 151.3(3) . . . . ?
C20 C19 B1 C25 -31.9(4) . . . . ?
C30 C25 B1 C37 20.2(4) . . . . ?
C26 C25 B1 C37 -158.9(3) . . . . ?
C30 C25 B1 C31 -102.8(4) . . . . ?
C26 C25 B1 C31 78.1(4) . . . . ?
C30 C25 B1 C19 139.7(3) . . . . ?
C26 C25 B1 C19 -39.5(4) . . . . ?
C14 O3 C15 C16 -1.4(4) . . . . ?
N3 C16 C15 O3 1.4(4) . . . . ?
C17 C16 C15 O3 -115.7(4) . . . . ?
C18 C16 C15 O3 117.3(4) . . . . ?
C32 C33 C34 C35 -0.4(6) . . . . ?
C41 C40 C39 C38 0.6(6) . . . . ?
C37 C38 C39 C40 -0.1(6) . . . . ?
C33 C34 C35 C36 0.2(7) . . . . ?
C34 C35 C36 C31 0.9(7) . . . . ?
C32 C31 C36 C35 -1.5(6) . . . . ?
B1 C31 C36 C35 169.6(4) . . . . ?
C8 O2 C9 C10 -15.0(4) . . . . ?
N2 C10 C9 O2 17.1(4) . . . . ?
C11 C10 C9 O2 135.6(4) . . . . ?
C12 C10 C9 O2 -97.0(4) . . . . ?
